data_2009225
loop_
_publ_author_name
'Clegg, William'
'Elsegood, Mark R. J.'
'Stanforth, Stephen P.'
'Hedley, K. Andrew'
'Stanley, Alan L.'
'Raper, Eric S.'
'Creighton, James R.'

_publ_section_title
;
 2-(2-Fluoro-4-nitroanilinoethyl)benzaldehyde and
 <i>N</i>-(2-fluoro-4-nitrophenyl)-1-methoxy-1,2,3,4-tetrahydroisoquinoline
;
_journal_issue 12
_journal_name_full 'Acta Crystallographica Section C'
_journal_page_first 2163
_journal_page_last 2167
_journal_paper_doi 10.1107/S010827019901104X
_journal_volume 55
_journal_year 1999
_chemical_formula_sum 'C16 H15 F N2 O3'
_chemical_formula_weight 302.30
_chemical_name_systematic
;
 N-(2-fluoro-4-nitro)-1-methoxy-1,2,3,4-tetrahydroisoquinoline
;
_space_group_IT_number 61
_symmetry_cell_setting orthorhombic
_symmetry_space_group_name_Hall '-P 2ac 2ab'
_symmetry_space_group_name_H-M 'P b c a'
_audit_creation_method SHELXL-97
_cell_angle_alpha 90.00
_cell_angle_beta 90.00
_cell_angle_gamma 90.00
_cell_formula_units_Z 8
_cell_length_a 13.534(3)
_cell_length_b 7.0535(14)
_cell_length_c 29.526(8)
_cell_measurement_reflns_used 30
_cell_measurement_temperature 160(2)
_cell_measurement_theta_max 12.37
_cell_measurement_theta_min 12.10
_cell_volume 2818.6(11)
_computing_cell_refinement DIF4
_computing_data_collection 'DIF4 (Stoe & Cie, 1988)'
_computing_data_reduction 'local programs'
_computing_molecular_graphics SHELXTL
_computing_publication_material 'SHELXTL and local programs'
_computing_structure_refinement SHELXTL
_computing_structure_solution 'SHELXTL (Sheldrick, 1994)'
_diffrn_ambient_temperature 160(2)
_diffrn_measured_fraction_theta_full 0.996
_diffrn_measured_fraction_theta_max 0.996
_diffrn_measurement_device_type 'Stoe-Siemens diffractometer with Cryostream cooler (Cosier & Glazer, 1986)'
_diffrn_measurement_method '\w/\q scans with on-line profile fitting (Clegg, 1981)'
_diffrn_radiation_monochromator graphite
_diffrn_radiation_source 'fine-focus sealed tube'
_diffrn_radiation_type MoK\a
_diffrn_radiation_wavelength 0.71073
_diffrn_reflns_av_R_equivalents 0.032
_diffrn_reflns_av_sigmaI/netI 0.0474
_diffrn_reflns_limit_h_max 16
_diffrn_reflns_limit_h_min -16
_diffrn_reflns_limit_k_max 8
_diffrn_reflns_limit_k_min -2
_diffrn_reflns_limit_l_max 35
_diffrn_reflns_limit_l_min -35
_diffrn_reflns_number 3628
_diffrn_reflns_theta_full 25.03
_diffrn_reflns_theta_max 25.03
_diffrn_reflns_theta_min 2.76
_diffrn_standards_decay_% 0
_diffrn_standards_interval_time 60
_diffrn_standards_number 5
_exptl_absorpt_coefficient_mu 0.108
_exptl_absorpt_correction_type none
_exptl_crystal_colour yellow
_exptl_crystal_density_diffrn 1.425
_exptl_crystal_density_method 'not measured'
_exptl_crystal_description plate
_exptl_crystal_F_000 1264
_exptl_crystal_size_max 0.34
_exptl_crystal_size_mid 0.34
_exptl_crystal_size_min 0.14
_refine_diff_density_max 0.40
_refine_diff_density_min -0.34
_refine_ls_extinction_method none
_refine_ls_goodness_of_fit_ref 1.115
_refine_ls_hydrogen_treatment constr
_refine_ls_matrix_type full
_refine_ls_number_parameters 205
_refine_ls_number_reflns 2485
_refine_ls_number_restraints 1
_refine_ls_restrained_S_all 1.115
_refine_ls_R_factor_all 0.098
_refine_ls_R_factor_gt 0.057
_refine_ls_shift/su_max 0.004
_refine_ls_shift/su_mean 0.000
_refine_ls_structure_factor_coef Fsqd
_refine_ls_weighting_details 'w = 1/[\s^2^(Fo^2^)+(0.0447P)^2^+11.3438P] where P = (Fo^2^+2Fc^2^)/3'
_refine_ls_weighting_scheme calc
_refine_ls_wR_factor_ref 0.211
_reflns_number_gt 1650
_reflns_number_total 2485
_reflns_threshold_expression I>2\s(I)
_cod_data_source_file bm1367.cif
_cod_data_source_block 9
_cod_database_code 2009225

loop_
_symmetry_equiv_pos_as_xyz
'x, y, z'
'-x+1/2, -y, z+1/2'
'-x, y+1/2, -z+1/2'
'x+1/2, -y+1/2, -z'
'-x, -y, -z'
'x-1/2, y, -z-1/2'
'x, -y-1/2, z-1/2'
'-x-1/2, y-1/2, z'

loop_
_atom_site_label
_atom_site_fract_x
_atom_site_fract_y
_atom_site_fract_z
_atom_site_U_iso_or_equiv
_atom_site_adp_type
_atom_site_calc_flag
_atom_site_refinement_flags
_atom_site_occupancy
_atom_site_disorder_assembly
_atom_site_disorder_group
_atom_site_type_symbol
C1 0.1087(3) 0.1568(6) 0.44409(16) 0.0325(10) Uani d D 1 A . C
C2 0.1865(3) 0.1245(7) 0.47459(17) 0.0369(11) Uani d . 1 . . C
H2 0.2474 0.0792 0.4628 0.044 Uiso calc PR 0.060(8) A 2 H
F 0.27669(19) 0.0722(4) 0.45826(10) 0.0433(10) Uani d P 0.940(8) A 1 F
C3 0.1802(4) 0.1541(7) 0.52003(16) 0.0386(11) Uani d . 1 A . C
H3 0.2349 0.1290 0.5393 0.046 Uiso calc R 1 . . H
C4 0.0918(4) 0.2219(7) 0.53753(15) 0.0364(11) Uani d . 1 . . C
N1 0.0838(3) 0.2656(6) 0.58592(14) 0.0461(11) Uani d . 1 A . N
O1 0.0034(3) 0.3182(5) 0.60074(12) 0.0548(10) Uani d . 1 . . O
O2 0.1585(3) 0.2474(7) 0.60919(13) 0.0680(13) Uani d . 1 . . O
C5 0.0117(4) 0.2583(7) 0.50982(15) 0.0365(11) Uani d D 1 A . C
H5 -0.0483 0.3058 0.5221 0.044 Uiso calc R 1 . . H
C6 0.0205(3) 0.2244(6) 0.46388(16) 0.0345(10) Uani d . 1 . . C
H6 -0.0349 0.2475 0.4449 0.041 Uiso calc PR 0.940(8) A 1 H
F0 -0.054(4) 0.268(10) 0.4377(15) 0.08(2) Uiso d PD 0.060(8) A 2 F
N2 0.1178(3) 0.1339(5) 0.39777(12) 0.0329(9) Uani d . 1 . . N
C7 0.1854(3) -0.0085(7) 0.37797(16) 0.0366(11) Uani d . 1 A . C
H7A 0.1892 -0.1197 0.3984 0.055 Uiso calc R 1 . . H
H7B 0.2525 0.0466 0.3755 0.055 Uiso calc R 1 . . H
C8 0.1511(4) -0.0728(7) 0.33135(16) 0.0389(11) Uani d . 1 . . C
H8A 0.2025 -0.1538 0.3174 0.058 Uiso calc R 1 A . H
H8B 0.0901 -0.1492 0.3344 0.058 Uiso calc R 1 . . H
C9 0.1313(3) 0.0952(7) 0.30136(16) 0.0372(11) Uani d . 1 A . C
C10 0.1578(3) 0.1061(8) 0.25628(17) 0.0451(13) Uani d . 1 . . C
H10 0.1916 0.0032 0.2425 0.054 Uiso calc R 1 A . H
C11 0.1352(4) 0.2672(9) 0.23088(18) 0.0495(14) Uani d . 1 A . C
H11 0.1529 0.2733 0.1998 0.059 Uiso calc R 1 . . H
C12 0.0871(4) 0.4176(8) 0.25103(18) 0.0481(13) Uani d . 1 . . C
H12 0.0719 0.5272 0.2337 0.058 Uiso calc R 1 A . H
C13 0.0607(3) 0.4103(8) 0.29644(16) 0.0410(12) Uani d . 1 A . C
H13 0.0284 0.5147 0.3103 0.049 Uiso calc R 1 . . H
C14 0.0822(3) 0.2481(7) 0.32125(16) 0.0344(10) Uani d . 1 . . C
C15 0.0454(3) 0.2241(7) 0.36903(15) 0.0333(10) Uani d . 1 A . C
H15 0.0291 0.3517 0.3818 0.050 Uiso calc R 1 . . H
O3 -0.0425(2) 0.1081(5) 0.36967(11) 0.0381(8) Uani d . 1 . . O
C16 -0.1277(3) 0.2091(9) 0.35494(19) 0.0499(14) Uani d . 1 A . C
H16A -0.1410 0.3138 0.3759 0.075 Uiso calc R 1 . . H
H16B -0.1846 0.1232 0.3543 0.075 Uiso calc R 1 . . H
H16C -0.1162 0.2597 0.3245 0.075 Uiso calc R 1 . . H

loop_
_atom_site_aniso_label
_atom_site_aniso_U_11
_atom_site_aniso_U_22
_atom_site_aniso_U_33
_atom_site_aniso_U_12
_atom_site_aniso_U_13
_atom_site_aniso_U_23
C1 0.033(2) 0.024(2) 0.041(3) -0.0031(19) 0.0001(19) 0.003(2)
C2 0.029(2) 0.033(3) 0.049(3) -0.004(2) 0.000(2) 0.001(2)
F 0.0296(16) 0.0513(19) 0.0489(18) 0.0040(14) -0.0013(12) 0.0014(15)
C3 0.038(2) 0.039(3) 0.039(3) -0.009(2) -0.006(2) 0.008(2)
C4 0.044(3) 0.030(2) 0.036(2) -0.007(2) 0.001(2) 0.000(2)
N1 0.057(3) 0.041(2) 0.040(2) -0.016(2) 0.002(2) 0.000(2)
O1 0.074(3) 0.044(2) 0.046(2) 0.004(2) 0.011(2) -0.0008(18)
O2 0.059(2) 0.100(4) 0.045(2) -0.028(3) -0.0086(19) -0.002(2)
C5 0.041(2) 0.028(2) 0.040(3) -0.001(2) 0.005(2) 0.001(2)
C6 0.033(2) 0.028(2) 0.042(2) 0.004(2) -0.004(2) 0.001(2)
N2 0.0327(19) 0.029(2) 0.037(2) 0.0065(17) 0.0005(16) -0.0008(17)
C7 0.034(2) 0.030(2) 0.046(3) 0.008(2) 0.000(2) -0.001(2)
C8 0.037(2) 0.030(2) 0.050(3) 0.002(2) 0.003(2) -0.011(2)
C9 0.027(2) 0.042(3) 0.042(3) -0.002(2) -0.0024(19) -0.009(2)
C10 0.033(2) 0.059(3) 0.044(3) 0.001(3) 0.001(2) -0.014(3)
C11 0.037(3) 0.073(4) 0.039(3) -0.006(3) 0.001(2) 0.005(3)
C12 0.040(3) 0.058(3) 0.046(3) -0.004(3) -0.006(2) 0.013(3)
C13 0.036(2) 0.043(3) 0.045(3) 0.005(2) -0.004(2) 0.003(2)
C14 0.027(2) 0.035(2) 0.041(3) -0.001(2) -0.0045(19) -0.001(2)
C15 0.031(2) 0.031(2) 0.038(2) 0.003(2) -0.0008(19) -0.002(2)
O3 0.0280(16) 0.0388(18) 0.0476(19) 0.0007(14) 0.0012(14) -0.0016(16)
C16 0.033(3) 0.060(3) 0.057(3) 0.009(3) -0.005(2) -0.010(3)

loop_
_atom_type_symbol
_atom_type_description
_atom_type_scat_dispersion_real
_atom_type_scat_dispersion_imag
_atom_type_scat_source
C C 0.0033 0.0016 'International Tables Vol C Tables 4.2.6.8 and 6.1.1.4'
H H 0.0000 0.0000 'International Tables Vol C Tables 4.2.6.8 and 6.1.1.4'
N N 0.0061 0.0033 'International Tables Vol C Tables 4.2.6.8 and 6.1.1.4'
O O 0.0106 0.0060 'International Tables Vol C Tables 4.2.6.8 and 6.1.1.4'
F F 0.0171 0.0103 'International Tables Vol C Tables 4.2.6.8 and 6.1.1.4'

loop_
_geom_angle_atom_site_label_1
_geom_angle_atom_site_label_2
_geom_angle_atom_site_label_3
_geom_angle
_geom_angle_publ_flag
N2 C1 C2 123.3(4) no
N2 C1 C6 121.6(4) no
C2 C1 C6 115.0(4) no
C3 C2 F 116.5(4) no
C3 C2 C1 124.1(4) no
F C2 C1 119.2(4) no
C2 C3 C4 118.3(4) no
C5 C4 C3 121.3(4) no
C5 C4 N1 118.7(4) no
C3 C4 N1 119.9(4) no
O1 N1 O2 124.1(4) yes
O1 N1 C4 118.4(4) yes
O2 N1 C4 117.5(4) yes
C4 C5 C6 118.7(4) no
F0 C6 C5 118.1(9) no
F0 C6 C1 119.2(9) no
C5 C6 C1 122.5(4) no
C1 N2 C15 118.0(4) yes
C1 N2 C7 121.7(4) yes
C15 N2 C7 119.1(4) yes
N2 C7 C8 111.8(4) no
C9 C8 C7 110.6(4) no
C10 C9 C14 119.1(5) no
C10 C9 C8 124.4(5) no
C14 C9 C8 116.5(4) no
C9 C10 C11 120.4(5) no
C12 C11 C10 119.9(5) no
C11 C12 C13 120.6(5) no
C12 C13 C14 119.0(5) no
C13 C14 C9 120.9(4) no
C13 C14 C15 121.1(4) no
C9 C14 C15 117.7(4) no
O3 C15 N2 107.6(4) no
O3 C15 C14 110.4(4) no
N2 C15 C14 112.0(4) no
C16 O3 C15 112.3(4) no
C3 C2 H2 117.9 ?
C1 C2 H2 117.9 ?
C2 C3 H3 120.9 ?
C4 C3 H3 120.9 ?
C4 C5 H5 120.6 ?
C6 C5 H5 120.6 ?
C5 C6 H6 118.7 ?
C1 C6 H6 118.7 ?
N2 C7 H7A 109.3 ?
C8 C7 H7A 109.3 ?
N2 C7 H7B 109.3 ?
C8 C7 H7B 109.3 ?
H7A C7 H7B 107.9 ?
C9 C8 H8A 109.5 ?
C7 C8 H8A 109.5 ?
C9 C8 H8B 109.5 ?
C7 C8 H8B 109.5 ?
H8A C8 H8B 108.1 ?
C9 C10 H10 119.8 ?
C11 C10 H10 119.8 ?
C12 C11 H11 120.1 ?
C10 C11 H11 120.1 ?
C11 C12 H12 119.7 ?
C13 C12 H12 119.7 ?
C12 C13 H13 120.5 ?
C14 C13 H13 120.5 ?
O3 C15 H15 108.9 ?
N2 C15 H15 108.9 ?
C14 C15 H15 108.9 ?
O3 C16 H16A 109.5 ?
O3 C16 H16B 109.5 ?
H16A C16 H16B 109.5 ?
O3 C16 H16C 109.5 ?
H16A C16 H16C 109.5 ?
H16B C16 H16C 109.5 ?

loop_
_geom_bond_atom_site_label_1
_geom_bond_atom_site_label_2
_geom_bond_site_symmetry_2
_geom_bond_distance
_geom_bond_publ_flag
C1 N2 . 1.382(6) yes
C1 C2 . 1.404(6) no
C1 C6 . 1.412(6) no
C2 C3 . 1.360(7) no
C2 F . 1.363(5) no
C3 C4 . 1.389(7) no
C4 C5 . 1.382(7) no
C4 N1 . 1.466(6) yes
N1 O1 . 1.229(6) yes
N1 O2 . 1.230(6) yes
C5 C6 . 1.383(7) no
C6 F0 . 1.31(7) no
N2 C15 . 1.444(6) yes
N2 C7 . 1.480(6) yes
C7 C8 . 1.522(7) no
C8 C9 . 1.504(7) no
C9 C10 . 1.380(7) no
C9 C14 . 1.396(7) no
C10 C11 . 1.395(8) no
C11 C12 . 1.379(8) no
C12 C13 . 1.388(7) no
C13 C14 . 1.389(7) no
C14 C15 . 1.506(6) no
C15 O3 . 1.443(5) no
O3 C16 . 1.424(6) no
C2 H2 . 0.9500 ?
C3 H3 . 0.9500 ?
C5 H5 . 0.9500 ?
C6 H6 . 0.9500 ?
C7 H7A . 0.9900 ?
C7 H7B . 0.9900 ?
C8 H8A . 0.9900 ?
C8 H8B . 0.9900 ?
C10 H10 . 0.9500 ?
C11 H11 . 0.9500 ?
C12 H12 . 0.9500 ?
C13 H13 . 0.9500 ?
C15 H15 . 1.0000 ?
C16 H16A . 0.9800 ?
C16 H16B . 0.9800 ?
C16 H16C . 0.9800 ?

loop_
_geom_torsion_atom_site_label_1
_geom_torsion_atom_site_label_2
_geom_torsion_atom_site_label_3
_geom_torsion_atom_site_label_4
_geom_torsion
_geom_torsion_publ_flag
N2 C1 C2 C3 177.1(5) no
C6 C1 C2 C3 0.1(7) no
N2 C1 C2 F 1.6(7) no
C6 C1 C2 F -175.3(4) no
F C2 C3 C4 175.0(4) no
C1 C2 C3 C4 -0.5(8) no
C2 C3 C4 C5 0.2(7) no
C2 C3 C4 N1 -176.6(4) no
C5 C4 N1 O1 5.9(7) yes
C3 C4 N1 O1 -177.1(4) yes
C5 C4 N1 O2 -173.9(5) yes
C3 C4 N1 O2 3.0(7) yes
C3 C4 C5 C6 0.5(7) no
N1 C4 C5 C6 177.4(4) no
C4 C5 C6 F0 -177(4) no
C4 C5 C6 C1 -1.0(7) no
N2 C1 C6 F0 -1(4) no
C2 C1 C6 F0 176(4) no
N2 C1 C6 C5 -176.3(4) no
C2 C1 C6 C5 0.7(7) no
C2 C1 N2 C15 -161.4(4) yes
C6 C1 N2 C15 15.4(6) yes
C2 C1 N2 C7 31.1(7) yes
C6 C1 N2 C7 -152.1(4) yes
C1 N2 C7 C8 153.6(4) no
C15 N2 C7 C8 -13.8(6) no
N2 C7 C8 C9 51.3(5) no
C7 C8 C9 C10 138.4(5) no
C7 C8 C9 C14 -42.0(6) no
C14 C9 C10 C11 -0.4(7) no
C8 C9 C10 C11 179.1(4) no
C9 C10 C11 C12 0.8(7) no
C10 C11 C12 C13 -0.1(8) no
C11 C12 C13 C14 -0.8(7) no
C12 C13 C14 C9 1.2(7) no
C12 C13 C14 C15 -173.1(4) no
C10 C9 C14 C13 -0.5(7) no
C8 C9 C14 C13 179.9(4) no
C10 C9 C14 C15 174.0(4) no
C8 C9 C14 C15 -5.6(6) no
C1 N2 C15 O3 -79.0(5) no
C7 N2 C15 O3 88.8(5) no
C1 N2 C15 C14 159.5(4) no
C7 N2 C15 C14 -32.7(6) no
C13 C14 C15 O3 98.6(5) no
C9 C14 C15 O3 -75.9(5) no
C13 C14 C15 N2 -141.5(4) no
C9 C14 C15 N2 44.0(6) no
N2 C15 O3 C16 161.3(4) no
C14 C15 O3 C16 -76.2(5) no
